data_2216991
loop_
_publ_author_name
'Suchada Chantrapromma'
'Hoong-Kun Fun'
'Subrata Jana'
'Anita Hazra'
'Shyamaprosad Goswami'

_publ_section_title
;
 <i>N</i>,<i>N</i>'-Bis(pyrimidin-2-yl)terephthalamide dihydrate
;
_journal_coeditor_code CI2534
_journal_issue 1
_journal_name_full 'Acta Crystallographica Section E'
_journal_page_first o267
_journal_page_last o268
_journal_paper_doi 10.1107/S1600536807065683
_journal_volume 64
_journal_year 2008
_chemical_formula_iupac 'C16 H12 N6 O2 , 2H2 O'
_chemical_formula_moiety 'C16 H12 N6 O2 , 2H2 O'
_chemical_formula_sum 'C16 H16 N6 O4'
_chemical_formula_weight 356.35
_chemical_melting_point 458.0(10)
_chemical_name_systematic
;
<i>N</i>,<i>N</i>'-Bis(pyrimidin-2-yl)terephthalamide dihydrate
;
_space_group_IT_number 2
_symmetry_cell_setting triclinic
_symmetry_space_group_name_Hall '-P 1'
_symmetry_space_group_name_H-M 'P -1'
_atom_sites_solution_hydrogens geom
_atom_sites_solution_primary direct
_atom_sites_solution_secondary difmap
_audit_creation_method SHELXL-97
_cell_angle_alpha 68.2200(10)
_cell_angle_beta 75.4410(10)
_cell_angle_gamma 82.3330(10)
_cell_formula_units_Z 1
_cell_length_a 5.07330(10)
_cell_length_b 8.32330(10)
_cell_length_c 9.9622(2)
_cell_measurement_reflns_used 2202
_cell_measurement_temperature 100.00(10)
_cell_measurement_theta_max 30.00
_cell_measurement_theta_min 2.26
_cell_volume 377.719(12)
_computing_cell_refinement 'APEX2 (Bruker, 2005)'
_computing_data_collection 'APEX2 (Bruker, 2005)'
_computing_data_reduction 'SAINT (Bruker, 2005)'
_computing_molecular_graphics 'SHELXTL (Sheldrick, 1998)'
_computing_publication_material
;
SHELXTL (Sheldrick, 1998) and PLATON (Spek, 2003)
;
_computing_structure_refinement 'SHELXTL (Sheldrick, 1998)'
_computing_structure_solution 'SHELXTL (Sheldrick, 1998)'
_diffrn_ambient_temperature 100.00(10)
_diffrn_detector_area_resol_mean 8.33
_diffrn_measured_fraction_theta_full 1.000
_diffrn_measured_fraction_theta_max 1.000
_diffrn_measurement_device_type
;
Bruker SMART APEXII CCD area-detector diffractometer
;
_diffrn_measurement_method '\w scans'
_diffrn_radiation_monochromator graphite
_diffrn_radiation_source 'fine-focus sealed tube'
_diffrn_radiation_type MoK\a
_diffrn_radiation_wavelength 0.71073
_diffrn_reflns_av_R_equivalents 0.0350
_diffrn_reflns_av_sigmaI/netI 0.0226
_diffrn_reflns_limit_h_max 7
_diffrn_reflns_limit_h_min -7
_diffrn_reflns_limit_k_max 11
_diffrn_reflns_limit_k_min -11
_diffrn_reflns_limit_l_max 14
_diffrn_reflns_limit_l_min -13
_diffrn_reflns_number 12751
_diffrn_reflns_theta_full 30.00
_diffrn_reflns_theta_max 30.00
_diffrn_reflns_theta_min 2.26
_diffrn_standards_number 0
_exptl_absorpt_coefficient_mu 0.117
_exptl_absorpt_correction_T_max 0.9906
_exptl_absorpt_correction_T_min 0.9628
_exptl_absorpt_correction_type multi-scan
_exptl_absorpt_process_details '(SADABS; Bruker, 2005)'
_exptl_crystal_colour Colourless
_exptl_crystal_density_diffrn 1.567
_exptl_crystal_density_method 'not measured'
_exptl_crystal_description Block
_exptl_crystal_F_000 186
_exptl_crystal_size_max 0.33
_exptl_crystal_size_mid 0.22
_exptl_crystal_size_min 0.08
_refine_diff_density_max 0.394
_refine_diff_density_min -0.263
_refine_ls_extinction_method none
_refine_ls_goodness_of_fit_ref 1.116
_refine_ls_hydrogen_treatment refall
_refine_ls_matrix_type full
_refine_ls_number_parameters 154
_refine_ls_number_reflns 2202
_refine_ls_number_restraints 3
_refine_ls_restrained_S_all 1.115
_refine_ls_R_factor_all 0.0485
_refine_ls_R_factor_gt 0.0435
_refine_ls_shift/su_max 0.001
_refine_ls_shift/su_mean <0.001
_refine_ls_structure_factor_coef Fsqd
_refine_ls_weighting_details 'calc w=1/[\s^2^(Fo^2^)+(0.0387P)^2^+0.2638P] where P=(Fo^2^+2Fc^2^)/3'
_refine_ls_weighting_scheme calc
_refine_ls_wR_factor_gt 0.1032
_refine_ls_wR_factor_ref 0.1064
_reflns_number_gt 1982
_reflns_number_total 2202
_reflns_threshold_expression I>2\s(I)
_cod_data_source_file ci2534.cif
_cod_data_source_block I
_cod_depositor_comments
;
The following automatic conversions were performed:
'_symmetry_cell_setting' value 'Triclinic' changed to 'triclinic'
according to '/home/saulius/struct/CIF-dictionaries/cif_core.dic'
dictionary named 'cif_core.dic' version 2.4.1 from 2010-06-29.

Automatic conversion script
Id: cif_fix_enum 1527 2010-12-29 10:47:43Z saulius 

The following automatic conversions were performed:

'_chemical_melting_point' value '457-459' was changed to '458.0(10)'
- the average value was taken and precision was estimated.

Automatic conversion script
Id: cif_fix_values 1646 2011-03-28 12:23:43Z adriana 

The following automatic conversions were performed:

'_chemical_melting_point' value '457-459' was changed to '458.0(10)'
- the average value was taken and precision was
estimated.

'_symmetry_cell_setting' value 'Triclinic' changed to
'triclinic' according to
/home/saulius/struct/CIF-dictionaries/cif_core.dic dictionary named
'cif_core.dic' version 2.4.1 from 2010-06-29.

Automatic conversion script
Id: cif_fix_values 1715 2011-07-08 13:25:40Z adriana 
;
_cod_original_cell_volume 377.720(12)
_cod_database_code 2216991
_cod_database_fobs_code 2216991

loop_
_symmetry_equiv_pos_as_xyz
'x, y, z'
'-x, -y, -z'

loop_
_atom_site_type_symbol
_atom_site_label
_atom_site_fract_x
_atom_site_fract_y
_atom_site_fract_z
_atom_site_U_iso_or_equiv
_atom_site_adp_type
_atom_site_calc_flag
_atom_site_refinement_flags
_atom_site_occupancy
_atom_site_disorder_assembly
_atom_site_disorder_group
O O1 0.40513(19) 0.85138(12) 0.21674(10) 0.0152(2) Uani d . 1 . .
N N1 0.7704(2) 0.64103(14) -0.09155(12) 0.0131(2) Uani d . 1 . .
N N2 0.9113(2) 0.77862(14) 0.05021(12) 0.0134(2) Uani d . 1 . .
N N3 0.5215(2) 0.61544(14) 0.14450(12) 0.0124(2) Uani d . 1 . .
H H1N3 0.441(4) 0.530(2) 0.1395(19) 0.013(4) Uiso d . 1 . .
C C1 1.1248(3) 0.83918(16) -0.06205(14) 0.0135(2) Uani d . 1 . .
H H1 1.248(4) 0.908(2) -0.0464(19) 0.016(4) Uiso d . 1 . .
C C2 1.1741(3) 0.80284(17) -0.19128(14) 0.0144(2) Uani d . 1 . .
H H2 1.328(4) 0.846(2) -0.270(2) 0.018(4) Uiso d . 1 . .
C C3 0.9898(3) 0.70138(17) -0.20052(14) 0.0144(2) Uani d . 1 . .
H H3 1.021(4) 0.669(2) -0.287(2) 0.015(4) Uiso d . 1 . .
C C4 0.7440(2) 0.68481(15) 0.02820(13) 0.0113(2) Uani d . 1 . .
C C5 0.3775(2) 0.69938(16) 0.23761(13) 0.0121(2) Uani d . 1 . .
C C6 0.1803(2) 0.59197(16) 0.37078(13) 0.0114(2) Uani d . 1 . .
C C7 -0.0689(3) 0.67033(16) 0.41794(14) 0.0131(2) Uani d . 1 . .
H H7 -0.118(4) 0.789(2) 0.3599(19) 0.015(4) Uiso d . 1 . .
C C8 0.2492(2) 0.42173(16) 0.45293(14) 0.0126(2) Uani d . 1 . .
H H8 0.419(4) 0.368(2) 0.4211(19) 0.014(4) Uiso d . 1 . .
O O1W 0.2790(3) 0.96683(17) 0.45548(13) 0.0296(3) Uani d D 1 . .
H H1W 0.309(5) 0.934(3) 0.386(2) 0.034(6) Uiso d D 1 . .
H H2WA 0.123(6) 0.994(7) 0.484(6) 0.050(15) Uiso d PD 0.50 A 1
H H2WB 0.380(10) 1.013(7) 0.479(7) 0.064(18) Uiso d PD 0.50 B 2

loop_
_atom_site_aniso_label
_atom_site_aniso_U_11
_atom_site_aniso_U_22
_atom_site_aniso_U_33
_atom_site_aniso_U_12
_atom_site_aniso_U_13
_atom_site_aniso_U_23
O1 0.0159(4) 0.0143(4) 0.0149(4) -0.0037(3) 0.0011(3) -0.0063(3)
N1 0.0123(5) 0.0147(5) 0.0122(5) -0.0017(4) -0.0013(4) -0.0054(4)
N2 0.0125(5) 0.0142(5) 0.0132(5) -0.0022(4) -0.0009(4) -0.0053(4)
N3 0.0117(5) 0.0136(5) 0.0116(5) -0.0040(4) 0.0014(4) -0.0057(4)
C1 0.0118(5) 0.0128(5) 0.0151(6) -0.0018(4) -0.0026(4) -0.0040(4)
C2 0.0110(5) 0.0168(6) 0.0128(5) -0.0028(4) 0.0002(4) -0.0035(4)
C3 0.0134(5) 0.0179(6) 0.0116(5) -0.0016(4) -0.0009(4) -0.0057(5)
C4 0.0104(5) 0.0112(5) 0.0111(5) -0.0006(4) -0.0008(4) -0.0033(4)
C5 0.0108(5) 0.0148(5) 0.0105(5) -0.0018(4) -0.0013(4) -0.0047(4)
C6 0.0106(5) 0.0145(5) 0.0098(5) -0.0035(4) -0.0006(4) -0.0052(4)
C7 0.0127(5) 0.0140(5) 0.0123(5) -0.0012(4) -0.0014(4) -0.0049(4)
C8 0.0104(5) 0.0154(5) 0.0124(5) -0.0014(4) -0.0006(4) -0.0064(4)
O1W 0.0388(7) 0.0353(7) 0.0186(5) -0.0039(5) -0.0004(5) -0.0170(5)

loop_
_atom_type_symbol
_atom_type_description
_atom_type_scat_dispersion_real
_atom_type_scat_dispersion_imag
_atom_type_scat_source
C C 0.0033 0.0016 'International Tables Vol C Tables 4.2.6.8 and 6.1.1.4'
H H 0.0000 0.0000 'International Tables Vol C Tables 4.2.6.8 and 6.1.1.4'
N N 0.0061 0.0033 'International Tables Vol C Tables 4.2.6.8 and 6.1.1.4'
O O 0.0106 0.0060 'International Tables Vol C Tables 4.2.6.8 and 6.1.1.4'

loop_
_geom_angle_atom_site_label_1
_geom_angle_atom_site_label_2
_geom_angle_atom_site_label_3
_geom_angle_site_symmetry_1
_geom_angle
C4 N1 C3 . 115.24(10)
C4 N2 C1 . 115.74(11)
C5 N3 C4 . 123.80(10)
C5 N3 H1N3 . 117.2(11)
C4 N3 H1N3 . 116.3(11)
N2 C1 C2 . 122.42(11)
N2 C1 H1 . 116.0(10)
C2 C1 H1 . 121.5(10)
C3 C2 C1 . 116.73(11)
C3 C2 H2 . 121.6(11)
C1 C2 H2 . 121.7(11)
N1 C3 C2 . 122.62(11)
N1 C3 H3 . 118.1(11)
C2 C3 H3 . 119.3(11)
N2 C4 N1 . 127.22(11)
N2 C4 N3 . 117.53(11)
N1 C4 N3 . 115.16(10)
O1 C5 N3 . 123.59(11)
O1 C5 C6 . 120.82(11)
N3 C5 C6 . 115.59(10)
C8 C6 C7 . 120.14(11)
C8 C6 C5 . 121.39(11)
C7 C6 C5 . 118.30(11)
C8 C7 C6 2_566 119.91(11)
C8 C7 H7 2_566 119.9(10)
C6 C7 H7 . 120.2(10)
C7 C8 C6 2_566 119.95(11)
C7 C8 H8 2_566 119.9(11)
C6 C8 H8 . 120.2(11)
H1W O1W H2WA . 116(4)
H1W O1W H2WB . 128(5)
H2WA O1W H2WB . 111(6)

loop_
_geom_bond_atom_site_label_1
_geom_bond_atom_site_label_2
_geom_bond_site_symmetry_2
_geom_bond_distance
O1 C5 . 1.2252(15)
N1 C4 . 1.3429(15)
N1 C3 . 1.3441(16)
N2 C4 . 1.3325(16)
N2 C1 . 1.3403(16)
N3 C5 . 1.3734(15)
N3 C4 . 1.4037(15)
N3 H1N3 . 0.886(18)
C1 C2 . 1.3850(17)
C1 H1 . 0.976(18)
C2 C3 . 1.3810(17)
C2 H2 . 0.956(18)
C3 H3 . 0.970(18)
C5 C6 . 1.5006(16)
C6 C8 . 1.3967(17)
C6 C7 . 1.3976(17)
C7 C8 2_566 1.3937(17)
C7 H7 . 0.980(18)
C8 C7 2_566 1.3937(17)
C8 H8 . 0.951(18)
O1W H1W . 0.807(19)
O1W H2WA . 0.80(2)
O1W H2WB . 0.80(2)

loop_
_geom_hbond_atom_site_label_D
_geom_hbond_atom_site_label_H
_geom_hbond_atom_site_label_A
_geom_hbond_site_symmetry_A
_geom_hbond_distance_DH
_geom_hbond_distance_HA
_geom_hbond_distance_DA
_geom_hbond_angle_DHA
_geom_hbond_publ_flag
O1W H2WA O1W 2_576 0.80(4) 1.99(4) 2.791(2) 171(6) y
O1W H1W O1 1_555 0.81(2) 1.98(2) 2.785(2) 177(3) y
O1W H2WB O1W 2_676 0.80(6) 2.04(5) 2.795(2) 156(6) y
N3 H1N3 N1 2_665 0.89(2) 2.14(2) 3.017(2) 169(2) y
C1 H1 N2 2_775 0.98(2) 2.61(2) 3.206(2) 119.0(10) y
C2 H2 O1W 2_775 0.95(2) 2.58(2) 3.508(2) 164.0(10) y
C3 H3 Cg1 1_654 0.97(2) 2.98(2) 3.914(2) 164(2) y
C3 H3 Cg1 2_665 0.97(2) 2.98(2) 3.914(2) 164(2) y

loop_
_geom_torsion_atom_site_label_1
_geom_torsion_atom_site_label_2
_geom_torsion_atom_site_label_3
_geom_torsion_atom_site_label_4
_geom_torsion_site_symmetry_4
_geom_torsion
C4 N2 C1 C2 . -1.83(18)
N2 C1 C2 C3 . 0.61(19)
C4 N1 C3 C2 . -0.68(19)
C1 C2 C3 N1 . 0.72(19)
C1 N2 C4 N1 . 1.96(19)
C1 N2 C4 N3 . 178.50(11)
C3 N1 C4 N2 . -0.73(19)
C3 N1 C4 N3 . -177.34(11)
C5 N3 C4 N2 . 36.36(18)
C5 N3 C4 N1 . -146.68(12)
C4 N3 C5 O1 . 10.1(2)
C4 N3 C5 C6 . -169.50(11)
O1 C5 C6 C8 . -137.21(13)
N3 C5 C6 C8 . 42.36(16)
O1 C5 C6 C7 . 38.15(17)
N3 C5 C6 C7 . -142.27(12)
C8 C6 C7 C8 2_566 -0.1(2)
C5 C6 C7 C8 2_566 -175.54(11)
C7 C6 C8 C7 2_566 0.1(2)
C5 C6 C8 C7 2_566 175.39(11)
